data_7714299
loop_
_publ_author_name
'Aman, Michal'
'Dost\'al, Libor'
'R\%u\<zi\<cka, Ale\<s'
'Ruzickova, Zdenka'
'Jambor, Roman'

_publ_section_title
;
 B-substituted group 1 phosphides: Synthesis and reactivity
;
_journal_name_full 'Dalton Transactions'
_journal_paper_doi 10.1039/D3DT02568C
_journal_year 2023
_chemical_formula_moiety 'C40 H52 B N2 P Sn, 0.5(C7 H8)'
_chemical_formula_sum 'C43.5 H56 B N2 P Sn'
_chemical_formula_weight 767.37
_space_group_crystal_system monoclinic
_space_group_IT_number 14
_space_group_name_Hall '-P 2yn'
_space_group_name_H-M_alt 'P 1 21/n 1'
_atom_sites_solution_hydrogens geom
_audit_creation_method 'APEX4 v2022.10-0'
_audit_update_record
;
2023-06-06 deposited with the CCDC.	2023-10-18 downloaded from the CCDC.
;
_cell_angle_alpha 90
_cell_angle_beta 100.784(2)
_cell_angle_gamma 90
_cell_formula_units_Z 4
_cell_length_a 10.6741(4)
_cell_length_b 23.3192(9)
_cell_length_c 15.7863(6)
_cell_measurement_reflns_used 87950
_cell_measurement_temperature 150(2)
_cell_measurement_theta_max 27.5
_cell_measurement_theta_min 1
_cell_volume 3860.0(3)
_computing_structure_refinement 'SHELXL-2019/1 (Sheldrick, 2019)'
_diffrn_ambient_temperature 150(2)
_diffrn_detector_area_resol_mean 10.4167
_diffrn_measured_fraction_theta_full 0.998
_diffrn_measured_fraction_theta_max 0.996
_diffrn_measurement_device_type 'Bruker D8 - Venture'
_diffrn_measurement_method '\f and \w scans to fill the Ewald sphere'
_diffrn_radiation_type MoK\a
_diffrn_radiation_wavelength 0.71073
_diffrn_reflns_av_R_equivalents 0.0597
_diffrn_reflns_av_unetI/netI 0.0275
_diffrn_reflns_Laue_measured_fraction_full 0.998
_diffrn_reflns_Laue_measured_fraction_max 0.996
_diffrn_reflns_limit_h_max 13
_diffrn_reflns_limit_h_min -13
_diffrn_reflns_limit_k_max 30
_diffrn_reflns_limit_k_min -30
_diffrn_reflns_limit_l_max 20
_diffrn_reflns_limit_l_min -20
_diffrn_reflns_number 86901
_diffrn_reflns_point_group_measured_fraction_full 0.998
_diffrn_reflns_point_group_measured_fraction_max 0.996
_diffrn_reflns_theta_full 25.242
_diffrn_reflns_theta_max 27.547
_diffrn_reflns_theta_min 2.612
_diffrn_source 'sealed X-ray tube'
_exptl_absorpt_coefficient_mu 0.740
_exptl_absorpt_correction_T_max 0.7456
_exptl_absorpt_correction_T_min 0.5370
_exptl_absorpt_correction_type multi-scan
_exptl_absorpt_process_details
;
SADABS-2016/2 - Bruker AXS area detector
scaling and absorption correction
Reference: Krause, L., Herbst-Irmer, R., Sheldrick G.M. & Stalke D.,
 J. Appl. Cryst. 48 (2015) 3-10.
;
_exptl_crystal_colour colourless
_exptl_crystal_density_diffrn 1.320
_exptl_crystal_description block
_exptl_crystal_F_000 1604
_exptl_crystal_size_max 0.509
_exptl_crystal_size_mid 0.210
_exptl_crystal_size_min 0.193
_refine_diff_density_max 0.547
_refine_diff_density_min -0.711
_refine_diff_density_rms 0.070
_refine_ls_extinction_method none
_refine_ls_goodness_of_fit_ref 1.035
_refine_ls_hydrogen_treatment constr
_refine_ls_matrix_type full
_refine_ls_number_parameters 410
_refine_ls_number_reflns 8886
_refine_ls_number_restraints 373
_refine_ls_restrained_S_all 1.018
_refine_ls_R_factor_all 0.0430
_refine_ls_R_factor_gt 0.0305
_refine_ls_shift/su_max 0.001
_refine_ls_shift/su_mean 0.000
_refine_ls_structure_factor_coef Fsqd
_refine_ls_weighting_details 'w=1/[\s^2^(Fo^2^)+(0.0255P)^2^+4.0146P] where P=(Fo^2^+2Fc^2^)/3'
_refine_ls_weighting_scheme calc
_refine_ls_wR_factor_gt 0.0634
_refine_ls_wR_factor_ref 0.0678
_reflns_Friedel_coverage 0.000
_reflns_number_gt 7437
_reflns_number_total 8886
_reflns_threshold_expression 'I > 2\s(I)'
_cod_data_source_file d3dt02568c7.cif
_cod_data_source_block 12
_cod_original_sg_symbol_H-M 'P 21/n'
_cod_original_formula_sum 'C43.50 H56 B N2 P Sn'
_cod_database_code 7714299
_shelx_shelxl_version_number 2019/1
_shelx_space_group_comment
;
The symmetry employed for this shelxl refinement is uniquely defined
by the following loop, which should always be used as a source of
symmetry information in preference to the above space-group names.
They are only intended as comments.
;
_exptl_absorpt_special_details
;
The ratio of minimum to maximum
apparent transmission was 0.720
;

loop_
_space_group_symop_operation_xyz
'x, y, z'
'-x+1/2, y+1/2, -z+1/2'
'-x, -y, -z'
'x-1/2, -y-1/2, z-1/2'

loop_
_atom_site_label
_atom_site_type_symbol
_atom_site_fract_x
_atom_site_fract_y
_atom_site_fract_z
_atom_site_U_iso_or_equiv
_atom_site_adp_type
_atom_site_occupancy
_atom_site_site_symmetry_order
_atom_site_calc_flag
_atom_site_refinement_flags_posn
_atom_site_refinement_flags_adp
_atom_site_refinement_flags_occupancy
_atom_site_disorder_assembly
_atom_site_disorder_group
Sn1 Sn 0.32239(2) 0.43508(2) 0.28803(2) 0.01649(5) Uani 1 1 d . . . . .
B1 B 0.3987(2) 0.26420(10) 0.39538(15) 0.0169(4) Uani 1 1 d . . . . .
P1 P 0.29870(5) 0.31952(2) 0.30322(3) 0.01540(11) Uani 1 1 d . . . . .
N1 N 0.53340(17) 0.43603(8) 0.23308(12) 0.0227(4) Uani 1 1 d . . . . .
C1 C 0.27758(19) 0.43346(8) 0.14616(13) 0.0180(4) Uani 1 1 d . . . . .
N2 N 0.08484(16) 0.46860(7) 0.23638(11) 0.0193(4) Uani 1 1 d . . . . .
C2 C 0.3745(2) 0.42698(9) 0.09845(15) 0.0231(5) Uani 1 1 d . . . . .
C3 C 0.3482(3) 0.42941(10) 0.00872(16) 0.0317(5) Uani 1 1 d . . . . .
H3 H 0.415426 0.425608 -0.022711 0.038 Uiso 1 1 calc R U . . .
C4 C 0.2246(3) 0.43733(10) -0.03458(15) 0.0323(5) Uani 1 1 d . . . . .
H4 H 0.206896 0.438956 -0.095790 0.039 Uiso 1 1 calc R U . . .
C6 C 0.1529(2) 0.44139(8) 0.10084(13) 0.0194(4) Uani 1 1 d . . . . .
C5 C 0.1270(2) 0.44289(9) 0.01088(15) 0.0269(5) Uani 1 1 d . . . . .
H5 H 0.041787 0.447766 -0.019091 0.032 Uiso 1 1 calc R U . . .
C7 C 0.5074(2) 0.41272(10) 0.14481(15) 0.0266(5) Uani 1 1 d . . . . .
H7A H 0.518152 0.370549 0.147262 0.032 Uiso 1 1 calc R U . . .
H7B H 0.569980 0.428621 0.112064 0.032 Uiso 1 1 calc R U . . .
C8 C 0.5597(2) 0.49802(10) 0.23040(17) 0.0320(5) Uani 1 1 d . . . . .
H8A H 0.637036 0.504166 0.206477 0.048 Uiso 1 1 calc R U . . .
H8B H 0.572159 0.513774 0.288925 0.048 Uiso 1 1 calc R U . . .
H8C H 0.487550 0.517301 0.194011 0.048 Uiso 1 1 calc R U . . .
C9 C 0.6439(2) 0.40657(12) 0.28344(18) 0.0375(6) Uani 1 1 d . . . . .
H9A H 0.623596 0.365905 0.288924 0.056 Uiso 1 1 calc R U . . .
H9B H 0.665180 0.423867 0.340909 0.056 Uiso 1 1 calc R U . . .
H9C H 0.716767 0.410206 0.254186 0.056 Uiso 1 1 calc R U . . .
C12 C -0.0138(2) 0.45861(11) 0.28798(17) 0.0316(5) Uani 1 1 d . . . . .
H12A H -0.089877 0.481078 0.264301 0.047 Uiso 1 1 calc R U . . .
H12B H 0.018246 0.470297 0.347733 0.047 Uiso 1 1 calc R U . . .
H12C H -0.035683 0.417759 0.286406 0.047 Uiso 1 1 calc R U . . .
C11 C 0.1081(2) 0.53071(9) 0.23236(15) 0.0257(5) Uani 1 1 d . . . . .
H11A H 0.174851 0.537726 0.198579 0.039 Uiso 1 1 calc R U . . .
H11B H 0.135653 0.545696 0.290884 0.039 Uiso 1 1 calc R U . . .
H11C H 0.029406 0.550028 0.204947 0.039 Uiso 1 1 calc R U . . .
C10 C 0.0451(2) 0.44456(9) 0.14997(14) 0.0219(4) Uani 1 1 d . . . . .
H10A H -0.024081 0.468513 0.117335 0.026 Uiso 1 1 calc R U . . .
H10B H 0.010498 0.405553 0.154847 0.026 Uiso 1 1 calc R U . . .
C13 C 0.3495(2) 0.28453(8) 0.21238(13) 0.0179(4) Uani 1 1 d . . . . .
C14 C 0.4569(2) 0.24856(8) 0.24313(13) 0.0179(4) Uani 1 1 d . . . . .
C15 C 0.4908(2) 0.23833(9) 0.33370(13) 0.0185(4) Uani 1 1 d . . . . .
C16 C 0.5961(2) 0.20377(9) 0.36103(15) 0.0236(5) Uani 1 1 d . . . . .
H16 H 0.621657 0.196075 0.420872 0.028 Uiso 1 1 calc R U . . .
C18 C 0.6332(2) 0.18928(10) 0.21630(16) 0.0280(5) Uani 1 1 d . . . . .
H18 H 0.681645 0.172498 0.178046 0.034 Uiso 1 1 calc R U . . .
C17 C 0.6664(2) 0.17973(10) 0.30287(16) 0.0279(5) Uani 1 1 d . . . . .
H17 H 0.738344 0.156413 0.324259 0.033 Uiso 1 1 calc R U . . .
C19 C 0.5265(2) 0.22420(9) 0.18334(14) 0.0225(4) Uani 1 1 d . . . . .
C20 C 0.4847(2) 0.23564(10) 0.09438(15) 0.0265(5) Uani 1 1 d . . . . .
H20 H 0.531486 0.220609 0.053767 0.032 Uiso 1 1 calc R U . . .
C21 C 0.3785(2) 0.26791(10) 0.06613(14) 0.0263(5) Uani 1 1 d . . . . .
H21 H 0.350147 0.273581 0.005997 0.032 Uiso 1 1 calc R U . . .
C22 C 0.3098(2) 0.29305(9) 0.12519(13) 0.0204(4) Uani 1 1 d . . . . .
H22 H 0.236472 0.315750 0.104684 0.024 Uiso 1 1 calc R U . . .
C23 C 0.12707(19) 0.31191(8) 0.29632(13) 0.0169(4) Uani 1 1 d . . . . .
C24 C 0.0785(2) 0.32606(9) 0.37033(14) 0.0209(4) Uani 1 1 d . . . . .
H24 H 0.134246 0.341121 0.419299 0.025 Uiso 1 1 calc R U . . .
C25 C -0.0495(2) 0.31840(9) 0.37309(14) 0.0237(5) Uani 1 1 d . . . . .
H25 H -0.080823 0.328416 0.423618 0.028 Uiso 1 1 calc R U . . .
C26 C -0.1316(2) 0.29622(9) 0.30254(15) 0.0248(5) Uani 1 1 d . . . . .
H26 H -0.218870 0.289941 0.304815 0.030 Uiso 1 1 calc R U . . .
C27 C -0.0854(2) 0.28330(10) 0.22865(16) 0.0275(5) Uani 1 1 d . . . . .
H27 H -0.141840 0.268912 0.179529 0.033 Uiso 1 1 calc R U . . .
C28 C 0.0426(2) 0.29107(9) 0.22530(14) 0.0226(5) Uani 1 1 d . . . . .
H28 H 0.072636 0.282038 0.173911 0.027 Uiso 1 1 calc R U . . .
C29 C 0.29594(19) 0.21573(8) 0.41583(12) 0.0159(4) Uani 1 1 d . . . . .
H29 H 0.222907 0.236981 0.432559 0.019 Uiso 1 1 calc R U . . .
C30 C 0.2401(2) 0.17673(9) 0.33975(14) 0.0214(4) Uani 1 1 d . . . . .
H30A H 0.200269 0.200785 0.290320 0.026 Uiso 1 1 calc R U . . .
H30B H 0.310026 0.154632 0.321942 0.026 Uiso 1 1 calc R U . . .
C31 C 0.1409(2) 0.13517(10) 0.36203(15) 0.0274(5) Uani 1 1 d . . . . .
H31A H 0.067071 0.157112 0.374534 0.033 Uiso 1 1 calc R U . . .
H31B H 0.110212 0.110108 0.311811 0.033 Uiso 1 1 calc R U . . .
C32 C 0.1954(2) 0.09825(9) 0.43969(15) 0.0266(5) Uani 1 1 d . . . . .
H32A H 0.126962 0.074081 0.455337 0.032 Uiso 1 1 calc R U . . .
H32B H 0.261923 0.072565 0.424806 0.032 Uiso 1 1 calc R U . . .
C33 C 0.2528(2) 0.13555(9) 0.51616(14) 0.0237(5) Uani 1 1 d . . . . .
H33A H 0.293354 0.110811 0.564559 0.028 Uiso 1 1 calc R U . . .
H33B H 0.184260 0.157774 0.535437 0.028 Uiso 1 1 calc R U . . .
C34 C 0.3522(2) 0.17680(9) 0.49254(14) 0.0217(4) Uani 1 1 d . . . . .
H34A H 0.423878 0.154434 0.477690 0.026 Uiso 1 1 calc R U . . .
H34B H 0.386277 0.200980 0.543154 0.026 Uiso 1 1 calc R U . . .
C35 C 0.4730(2) 0.29725(9) 0.48154(13) 0.0197(4) Uani 1 1 d . . . . .
H35 H 0.516273 0.266625 0.520774 0.024 Uiso 1 1 calc R U . . .
C36 C 0.3845(2) 0.32859(10) 0.53236(14) 0.0227(5) Uani 1 1 d . . . . .
H36A H 0.338386 0.359136 0.495566 0.027 Uiso 1 1 calc R U . . .
H36B H 0.320315 0.301117 0.545890 0.027 Uiso 1 1 calc R U . . .
C37 C 0.4547(2) 0.35551(10) 0.61664(15) 0.0277(5) Uani 1 1 d . . . . .
H37A H 0.393190 0.377189 0.644081 0.033 Uiso 1 1 calc R U . . .
H37B H 0.492000 0.324785 0.656837 0.033 Uiso 1 1 calc R U . . .
C38 C 0.5596(3) 0.39545(11) 0.60019(17) 0.0355(6) Uani 1 1 d . . . . .
H38A H 0.607673 0.409955 0.655807 0.043 Uiso 1 1 calc R U . . .
H38B H 0.521517 0.428717 0.565738 0.043 Uiso 1 1 calc R U . . .
C39 C 0.6499(3) 0.36421(12) 0.55210(17) 0.0389(6) Uani 1 1 d . . . . .
H39A H 0.693723 0.333130 0.588922 0.047 Uiso 1 1 calc R U . . .
H39B H 0.715568 0.391291 0.539681 0.047 Uiso 1 1 calc R U . . .
C40 C 0.5782(2) 0.33863(10) 0.46730(15) 0.0286(5) Uani 1 1 d . . . . .
H40A H 0.539965 0.370077 0.428841 0.034 Uiso 1 1 calc R U . . .
H40B H 0.639356 0.318024 0.438241 0.034 Uiso 1 1 calc R U . . .

loop_
_atom_site_aniso_label
_atom_site_aniso_U_11
_atom_site_aniso_U_22
_atom_site_aniso_U_33
_atom_site_aniso_U_23
_atom_site_aniso_U_13
_atom_site_aniso_U_12
Sn1 0.01641(7) 0.01482(7) 0.01845(7) -0.00116(6) 0.00378(5) 0.00007(6)
B1 0.0180(11) 0.0166(11) 0.0160(11) 0.0003(8) 0.0031(9) -0.0002(8)
P1 0.0190(3) 0.0143(2) 0.0134(2) -0.00094(18) 0.0044(2) -0.00072(19)
N1 0.0173(9) 0.0209(9) 0.0305(10) 0.0055(8) 0.0058(8) 0.0017(7)
C1 0.0202(10) 0.0138(9) 0.0208(10) 0.0002(8) 0.0058(8) -0.0002(8)
N2 0.0181(9) 0.0180(9) 0.0236(9) 0.0030(7) 0.0084(7) 0.0009(7)
C2 0.0237(11) 0.0196(11) 0.0278(11) -0.0007(9) 0.0099(9) 0.0013(8)
C3 0.0403(14) 0.0317(13) 0.0280(12) -0.0016(10) 0.0187(10) 0.0025(11)
C4 0.0464(14) 0.0315(13) 0.0193(11) -0.0012(10) 0.0070(10) 0.0033(11)
C6 0.0231(10) 0.0145(10) 0.0201(10) -0.0007(8) 0.0029(8) -0.0018(8)
C5 0.0325(12) 0.0238(12) 0.0218(11) 0.0000(9) -0.0016(9) 0.0005(9)
C7 0.0227(11) 0.0268(11) 0.0339(13) 0.0002(10) 0.0150(10) 0.0038(9)
C8 0.0267(12) 0.0267(12) 0.0430(15) 0.0048(10) 0.0078(11) -0.0068(10)
C9 0.0188(12) 0.0464(15) 0.0473(16) 0.0198(13) 0.0064(11) 0.0058(11)
C12 0.0255(12) 0.0345(13) 0.0394(14) 0.0090(11) 0.0180(11) 0.0031(10)
C11 0.0278(12) 0.0188(11) 0.0321(13) 0.0011(9) 0.0094(10) 0.0029(9)
C10 0.0205(11) 0.0201(11) 0.0239(11) 0.0036(8) 0.0013(9) 0.0000(8)
C13 0.0220(10) 0.0144(9) 0.0183(10) -0.0013(7) 0.0066(8) -0.0039(8)
C14 0.0200(10) 0.0146(9) 0.0201(10) -0.0036(8) 0.0068(8) -0.0039(8)
C15 0.0172(10) 0.0182(10) 0.0209(10) -0.0002(8) 0.0058(8) -0.0041(8)
C16 0.0206(11) 0.0254(11) 0.0251(11) 0.0025(9) 0.0051(9) 0.0001(9)
C18 0.0243(11) 0.0259(12) 0.0372(13) -0.0054(10) 0.0145(10) 0.0010(9)
C17 0.0209(11) 0.0248(11) 0.0399(13) 0.0023(10) 0.0107(10) 0.0039(9)
C19 0.0231(11) 0.0207(10) 0.0258(11) -0.0054(8) 0.0102(9) -0.0036(8)
C20 0.0303(12) 0.0288(12) 0.0231(11) -0.0096(9) 0.0121(10) -0.0036(9)
C21 0.0334(13) 0.0302(12) 0.0159(10) -0.0051(9) 0.0061(9) -0.0038(10)
C22 0.0243(11) 0.0206(10) 0.0164(10) -0.0019(8) 0.0043(8) -0.0019(8)
C23 0.0194(10) 0.0138(9) 0.0183(10) 0.0026(8) 0.0058(8) 0.0018(8)
C24 0.0246(11) 0.0217(10) 0.0170(10) 0.0014(8) 0.0057(9) 0.0018(8)
C25 0.0275(11) 0.0237(11) 0.0227(11) 0.0053(9) 0.0116(9) 0.0061(9)
C26 0.0202(11) 0.0227(11) 0.0328(12) 0.0044(9) 0.0083(9) 0.0015(9)
C27 0.0233(11) 0.0307(12) 0.0275(12) -0.0049(10) 0.0022(9) -0.0043(9)
C28 0.0249(11) 0.0235(11) 0.0202(11) -0.0039(8) 0.0063(9) -0.0013(9)
C29 0.0180(10) 0.0158(9) 0.0139(9) 0.0000(7) 0.0034(8) 0.0006(7)
C30 0.0287(11) 0.0160(10) 0.0188(10) -0.0007(8) 0.0026(9) -0.0040(8)
C31 0.0323(13) 0.0243(11) 0.0252(12) -0.0018(9) 0.0045(10) -0.0109(9)
C32 0.0313(12) 0.0189(11) 0.0333(12) 0.0023(9) 0.0154(10) -0.0043(9)
C33 0.0249(11) 0.0240(11) 0.0233(11) 0.0073(9) 0.0073(9) 0.0001(9)
C34 0.0200(11) 0.0242(11) 0.0204(11) 0.0051(8) 0.0024(9) -0.0014(8)
C35 0.0200(10) 0.0212(10) 0.0175(10) 0.0002(8) 0.0029(8) -0.0039(8)
C36 0.0236(11) 0.0250(11) 0.0189(10) -0.0045(9) 0.0029(9) -0.0058(9)
C37 0.0322(13) 0.0280(12) 0.0217(11) -0.0070(9) 0.0025(10) -0.0065(10)
C38 0.0428(15) 0.0314(13) 0.0306(13) -0.0076(10) 0.0021(11) -0.0159(11)
C39 0.0300(13) 0.0483(16) 0.0382(14) -0.0104(12) 0.0060(11) -0.0233(12)
C40 0.0281(12) 0.0307(12) 0.0283(12) -0.0020(10) 0.0085(10) -0.0110(10)

loop_
_atom_type_symbol
_atom_type_description
_atom_type_scat_dispersion_real
_atom_type_scat_dispersion_imag
_atom_type_scat_source
C C 0.0033 0.0016 'International Tables Vol C Tables 4.2.6.8 and 6.1.1.4'
H H 0.0000 0.0000 'International Tables Vol C Tables 4.2.6.8 and 6.1.1.4'
B B 0.0013 0.0007 'International Tables Vol C Tables 4.2.6.8 and 6.1.1.4'
N N 0.0061 0.0033 'International Tables Vol C Tables 4.2.6.8 and 6.1.1.4'
P P 0.1023 0.0942 'International Tables Vol C Tables 4.2.6.8 and 6.1.1.4'
Sn Sn -0.6537 1.4246 'International Tables Vol C Tables 4.2.6.8 and 6.1.1.4'

loop_
_geom_angle_atom_site_label_1
_geom_angle_atom_site_label_2
_geom_angle_atom_site_label_3
_geom_angle
_geom_angle_site_symmetry_1
_geom_angle_site_symmetry_3
_geom_angle_publ_flag
C1 Sn1 N1 72.12(7) . . ?
C1 Sn1 P1 93.82(5) . . ?
N1 Sn1 P1 98.08(4) . . ?
C15 B1 C35 114.90(18) . . ?
C15 B1 C29 111.25(17) . . ?
C35 B1 C29 113.41(17) . . ?
C15 B1 P1 95.73(13) . . ?
C35 B1 P1 113.24(14) . . ?
C29 B1 P1 106.76(14) . . ?
C13 P1 C23 110.71(10) . . ?
C13 P1 B1 94.78(9) . . ?
C23 P1 B1 111.06(9) . . ?
C13 P1 Sn1 109.18(7) . . ?
C23 P1 Sn1 101.54(6) . . ?
B1 P1 Sn1 129.12(7) . . ?
C9 N1 C7 109.30(19) . . ?
C9 N1 C8 109.70(19) . . ?
C7 N1 C8 109.74(18) . . ?
C9 N1 Sn1 118.82(14) . . ?
C7 N1 Sn1 107.18(13) . . ?
C8 N1 Sn1 101.70(13) . . ?
C2 C1 C6 117.88(19) . . ?
C2 C1 Sn1 120.58(15) . . ?
C6 C1 Sn1 121.48(15) . . ?
C10 N2 C12 110.13(18) . . ?
C10 N2 C11 111.02(17) . . ?
C12 N2 C11 108.96(18) . . ?
C3 C2 C1 121.0(2) . . ?
C3 C2 C7 119.7(2) . . ?
C1 C2 C7 119.1(2) . . ?
C4 C3 C2 120.1(2) . . ?
C4 C3 H3 120.0 . . ?
C2 C3 H3 120.0 . . ?
C5 C4 C3 120.1(2) . . ?
C5 C4 H4 120.0 . . ?
C3 C4 H4 120.0 . . ?
C5 C6 C1 120.8(2) . . ?
C5 C6 C10 119.9(2) . . ?
C1 C6 C10 119.24(18) . . ?
C4 C5 C6 120.2(2) . . ?
C4 C5 H5 119.9 . . ?
C6 C5 H5 119.9 . . ?
N1 C7 C2 111.81(18) . . ?
N1 C7 H7A 109.3 . . ?
C2 C7 H7A 109.3 . . ?
N1 C7 H7B 109.3 . . ?
C2 C7 H7B 109.3 . . ?
H7A C7 H7B 107.9 . . ?
N1 C8 H8A 109.5 . . ?
N1 C8 H8B 109.5 . . ?
H8A C8 H8B 109.5 . . ?
N1 C8 H8C 109.5 . . ?
H8A C8 H8C 109.5 . . ?
H8B C8 H8C 109.5 . . ?
N1 C9 H9A 109.5 . . ?
N1 C9 H9B 109.5 . . ?
H9A C9 H9B 109.5 . . ?
N1 C9 H9C 109.5 . . ?
H9A C9 H9C 109.5 . . ?
H9B C9 H9C 109.5 . . ?
N2 C12 H12A 109.5 . . ?
N2 C12 H12B 109.5 . . ?
H12A C12 H12B 109.5 . . ?
N2 C12 H12C 109.5 . . ?
H12A C12 H12C 109.5 . . ?
H12B C12 H12C 109.5 . . ?
N2 C11 H11A 109.5 . . ?
N2 C11 H11B 109.5 . . ?
H11A C11 H11B 109.5 . . ?
N2 C11 H11C 109.5 . . ?
H11A C11 H11C 109.5 . . ?
H11B C11 H11C 109.5 . . ?
N2 C10 C6 112.52(17) . . ?
N2 C10 H10A 109.1 . . ?
C6 C10 H10A 109.1 . . ?
N2 C10 H10B 109.1 . . ?
C6 C10 H10B 109.1 . . ?
H10A C10 H10B 107.8 . . ?
C22 C13 C14 120.10(19) . . ?
C22 C13 P1 129.95(17) . . ?
C14 C13 P1 109.50(15) . . ?
C19 C14 C15 122.10(19) . . ?
C19 C14 C13 119.56(19) . . ?
C15 C14 C13 118.34(19) . . ?
C16 C15 C14 116.61(19) . . ?
C16 C15 B1 125.20(19) . . ?
C14 C15 B1 118.06(18) . . ?
C15 C16 C17 122.0(2) . . ?
C15 C16 H16 119.0 . . ?
C17 C16 H16 119.0 . . ?
C17 C18 C19 120.1(2) . . ?
C17 C18 H18 119.9 . . ?
C19 C18 H18 119.9 . . ?
C18 C17 C16 121.2(2) . . ?
C18 C17 H17 119.4 . . ?
C16 C17 H17 119.4 . . ?
C20 C19 C18 123.6(2) . . ?
C20 C19 C14 118.4(2) . . ?
C18 C19 C14 118.0(2) . . ?
C21 C20 C19 121.0(2) . . ?
C21 C20 H20 119.5 . . ?
C19 C20 H20 119.5 . . ?
C20 C21 C22 120.9(2) . . ?
C20 C21 H21 119.5 . . ?
C22 C21 H21 119.5 . . ?
C13 C22 C21 119.9(2) . . ?
C13 C22 H22 120.1 . . ?
C21 C22 H22 120.1 . . ?
C28 C23 C24 118.0(2) . . ?
C28 C23 P1 125.15(16) . . ?
C24 C23 P1 116.79(16) . . ?
C25 C24 C23 121.0(2) . . ?
C25 C24 H24 119.5 . . ?
C23 C24 H24 119.5 . . ?
C26 C25 C24 120.2(2) . . ?
C26 C25 H25 119.9 . . ?
C24 C25 H25 119.9 . . ?
C27 C26 C25 119.2(2) . . ?
C27 C26 H26 120.4 . . ?
C25 C26 H26 120.4 . . ?
C26 C27 C28 120.9(2) . . ?
C26 C27 H27 119.6 . . ?
C28 C27 H27 119.6 . . ?
C27 C28 C23 120.6(2) . . ?
C27 C28 H28 119.7 . . ?
C23 C28 H28 119.7 . . ?
C30 C29 C34 107.61(16) . . ?
C30 C29 B1 115.34(17) . . ?
C34 C29 B1 112.45(16) . . ?
C30 C29 H29 107.0 . . ?
C34 C29 H29 107.0 . . ?
B1 C29 H29 107.0 . . ?
C31 C30 C29 112.39(18) . . ?
C31 C30 H30A 109.1 . . ?
C29 C30 H30A 109.1 . . ?
C31 C30 H30B 109.1 . . ?
C29 C30 H30B 109.1 . . ?
H30A C30 H30B 107.9 . . ?
C32 C31 C30 111.60(19) . . ?
C32 C31 H31A 109.3 . . ?
C30 C31 H31A 109.3 . . ?
C32 C31 H31B 109.3 . . ?
C30 C31 H31B 109.3 . . ?
H31A C31 H31B 108.0 . . ?
C33 C32 C31 110.63(18) . . ?
C33 C32 H32A 109.5 . . ?
C31 C32 H32A 109.5 . . ?
C33 C32 H32B 109.5 . . ?
C31 C32 H32B 109.5 . . ?
H32A C32 H32B 108.1 . . ?
C32 C33 C34 111.17(18) . . ?
C32 C33 H33A 109.4 . . ?
C34 C33 H33A 109.4 . . ?
C32 C33 H33B 109.4 . . ?
C34 C33 H33B 109.4 . . ?
H33A C33 H33B 108.0 . . ?
C33 C34 C29 112.10(17) . . ?
C33 C34 H34A 109.2 . . ?
C29 C34 H34A 109.2 . . ?
C33 C34 H34B 109.2 . . ?
C29 C34 H34B 109.2 . . ?
H34A C34 H34B 107.9 . . ?
C40 C35 C36 108.49(18) . . ?
C40 C35 B1 115.50(18) . . ?
C36 C35 B1 114.21(17) . . ?
C40 C35 H35 105.9 . . ?
C36 C35 H35 105.9 . . ?
B1 C35 H35 105.9 . . ?
C37 C36 C35 113.59(18) . . ?
C37 C36 H36A 108.8 . . ?
C35 C36 H36A 108.8 . . ?
C37 C36 H36B 108.8 . . ?
C35 C36 H36B 108.8 . . ?
H36A C36 H36B 107.7 . . ?
C38 C37 C36 111.06(19) . . ?
C38 C37 H37A 109.4 . . ?
C36 C37 H37A 109.4 . . ?
C38 C37 H37B 109.4 . . ?
C36 C37 H37B 109.4 . . ?
H37A C37 H37B 108.0 . . ?
C37 C38 C39 110.4(2) . . ?
C37 C38 H38A 109.6 . . ?
C39 C38 H38A 109.6 . . ?
C37 C38 H38B 109.6 . . ?
C39 C38 H38B 109.6 . . ?
H38A C38 H38B 108.1 . . ?
C38 C39 C40 111.3(2) . . ?
C38 C39 H39A 109.4 . . ?
C40 C39 H39A 109.4 . . ?
C38 C39 H39B 109.4 . . ?
C40 C39 H39B 109.4 . . ?
H39A C39 H39B 108.0 . . ?
C35 C40 C39 112.20(19) . . ?
C35 C40 H40A 109.2 . . ?
C39 C40 H40A 109.2 . . ?
C35 C40 H40B 109.2 . . ?
C39 C40 H40B 109.2 . . ?
H40A C40 H40B 107.9 . . ?

loop_
_geom_bond_atom_site_label_1
_geom_bond_atom_site_label_2
_geom_bond_distance
_geom_bond_site_symmetry_2
_geom_bond_publ_flag
Sn1 C1 2.201(2) . ?
Sn1 N1 2.5607(18) . ?
Sn1 P1 2.7214(5) . ?
B1 C15 1.623(3) . ?
B1 C35 1.634(3) . ?
B1 C29 1.649(3) . ?
B1 P1 2.083(2) . ?
P1 C13 1.819(2) . ?
P1 C23 1.823(2) . ?
N1 C9 1.464(3) . ?
N1 C7 1.473(3) . ?
N1 C8 1.475(3) . ?
C1 C2 1.397(3) . ?
C1 C6 1.401(3) . ?
N2 C10 1.462(3) . ?
N2 C12 1.465(3) . ?
N2 C11 1.473(3) . ?
C2 C3 1.393(3) . ?
C2 C7 1.507(3) . ?
C3 C4 1.379(4) . ?
C3 H3 0.9500 . ?
C4 C5 1.378(4) . ?
C4 H4 0.9500 . ?
C6 C5 1.396(3) . ?
C6 C10 1.505(3) . ?
C5 H5 0.9500 . ?
C7 H7A 0.9900 . ?
C7 H7B 0.9900 . ?
C8 H8A 0.9800 . ?
C8 H8B 0.9800 . ?
C8 H8C 0.9800 . ?
C9 H9A 0.9800 . ?
C9 H9B 0.9800 . ?
C9 H9C 0.9800 . ?
C12 H12A 0.9800 . ?
C12 H12B 0.9800 . ?
C12 H12C 0.9800 . ?
C11 H11A 0.9800 . ?
C11 H11B 0.9800 . ?
C11 H11C 0.9800 . ?
C10 H10A 0.9900 . ?
C10 H10B 0.9900 . ?
C13 C22 1.377(3) . ?
C13 C14 1.430(3) . ?
C14 C19 1.424(3) . ?
C14 C15 1.428(3) . ?
C15 C16 1.385(3) . ?
C16 C17 1.406(3) . ?
C16 H16 0.9500 . ?
C18 C17 1.364(3) . ?
C18 C19 1.418(3) . ?
C18 H18 0.9500 . ?
C17 H17 0.9500 . ?
C19 C20 1.417(3) . ?
C20 C21 1.365(3) . ?
C20 H20 0.9500 . ?
C21 C22 1.417(3) . ?
C21 H21 0.9500 . ?
C22 H22 0.9500 . ?
C23 C28 1.389(3) . ?
C23 C24 1.403(3) . ?
C24 C25 1.387(3) . ?
C24 H24 0.9500 . ?
C25 C26 1.382(3) . ?
C25 H25 0.9500 . ?
C26 C27 1.382(3) . ?
C26 H26 0.9500 . ?
C27 C28 1.389(3) . ?
C27 H27 0.9500 . ?
C28 H28 0.9500 . ?
C29 C30 1.535(3) . ?
C29 C34 1.542(3) . ?
C29 H29 1.0000 . ?
C30 C31 1.524(3) . ?
C30 H30A 0.9900 . ?
C30 H30B 0.9900 . ?
C31 C32 1.522(3) . ?
C31 H31A 0.9900 . ?
C31 H31B 0.9900 . ?
C32 C33 1.521(3) . ?
C32 H32A 0.9900 . ?
C32 H32B 0.9900 . ?
C33 C34 1.528(3) . ?
C33 H33A 0.9900 . ?
C33 H33B 0.9900 . ?
C34 H34A 0.9900 . ?
C34 H34B 0.9900 . ?
C35 C40 1.529(3) . ?
C35 C36 1.534(3) . ?
C35 H35 1.0000 . ?
C36 C37 1.534(3) . ?
C36 H36A 0.9900 . ?
C36 H36B 0.9900 . ?
C37 C38 1.516(3) . ?
C37 H37A 0.9900 . ?
C37 H37B 0.9900 . ?
C38 C39 1.520(4) . ?
C38 H38A 0.9900 . ?
C38 H38B 0.9900 . ?
C39 C40 1.533(3) . ?
C39 H39A 0.9900 . ?
C39 H39B 0.9900 . ?
C40 H40A 0.9900 . ?
C40 H40B 0.9900 . ?
